data_7705987
loop_
_publ_author_name
'Yeo, Alyssa'
'Sanz, Corey A.'
'Fryzuk, Michael D.'

_publ_section_title
;
 Forays into rhodium macrocyclic chemistry stabilized by a
 P<sub>2</sub>N<sub>2</sub> donor set. Activation of dihydrogen and
 benzene.
;
_journal_issue 3
_journal_name_full 'Dalton transactions (Cambridge, England : 2003)'
_journal_page_first 899
_journal_page_last 907
_journal_paper_doi 10.1039/d0dt03688a
_journal_volume 50
_journal_year 2021
_chemical_formula_moiety 'C68 H120 Li2 N4 O2 P4 Rh2 Si8'
_chemical_formula_sum 'C68 H120 Li2 N4 O2 P4 Rh2 Si8'
_chemical_formula_weight 1593.97
_space_group_crystal_system monoclinic
_space_group_IT_number 14
_space_group_name_Hall '-P 2yn'
_space_group_name_H-M_alt 'P 1 21/n 1'
_atom_sites_solution_hydrogens geom
_atom_sites_solution_primary dual
_audit_creation_date 2020-05-24
_audit_creation_method
;
Olex2 1.2
(compiled 2018.05.29 svn.r3508 for OlexSys, GUI svn.r5506)
;
_audit_update_record
;
2020-05-24 deposited with the CCDC.	2020-12-02 downloaded from the CCDC.
;
_cell_angle_alpha 90
_cell_angle_beta 92.872(2)
_cell_angle_gamma 90
_cell_formula_units_Z 2
_cell_length_a 10.7614(5)
_cell_length_b 22.3119(13)
_cell_length_c 17.1063(8)
_cell_measurement_reflns_used 9984
_cell_measurement_temperature 100(2)
_cell_measurement_theta_max 2.29
_cell_measurement_theta_min 25.25
_cell_volume 4102.2(4)
_computing_cell_refinement 'SAINT v8.37A (Bruker, 2015)'
_computing_data_reduction 'SAINT v8.37A (Bruker, 2015)'
_computing_molecular_graphics 'Olex2 (Dolomanov et al., 2009)'
_computing_publication_material 'Olex2 (Dolomanov et al., 2009)'
_computing_structure_refinement 'XL (Sheldrick, 2008)'
_computing_structure_solution 'XT (Sheldrick, 2015)'
_diffrn_ambient_temperature 100.15
_diffrn_detector 'Bruker APEX2 area detector'
_diffrn_detector_area_resol_mean 7.9
_diffrn_detector_type 'CCD area detector'
_diffrn_measured_fraction_theta_full 0.976
_diffrn_measured_fraction_theta_max 0.972
_diffrn_measurement_device 'Bruker-Nonius Kappa diffractometer'
_diffrn_measurement_device_type 'Bruker APEX II area detector'
_diffrn_measurement_method '\w and \f scans'
_diffrn_radiation_monochromator 'mirror optics'
_diffrn_radiation_probe x-ray
_diffrn_radiation_type MoK\a
_diffrn_radiation_wavelength 0.71073
_diffrn_reflns_av_R_equivalents 0.0405
_diffrn_reflns_av_unetI/netI 0.0670
_diffrn_reflns_Laue_measured_fraction_full 0.976
_diffrn_reflns_Laue_measured_fraction_max 0.972
_diffrn_reflns_limit_h_max 12
_diffrn_reflns_limit_h_min -10
_diffrn_reflns_limit_k_max 14
_diffrn_reflns_limit_k_min -26
_diffrn_reflns_limit_l_max 17
_diffrn_reflns_limit_l_min -20
_diffrn_reflns_number 16275
_diffrn_reflns_point_group_measured_fraction_full 0.976
_diffrn_reflns_point_group_measured_fraction_max 0.972
_diffrn_reflns_theta_full 25.242
_diffrn_reflns_theta_max 25.314
_diffrn_reflns_theta_min 1.825
_diffrn_source 'microfocus sealed X-ray tube'
_diffrn_source_type 'Incoatec I\ms'
_diffrn_standards_number 0
_exptl_absorpt_coefficient_mu 0.639
_exptl_absorpt_correction_T_max 0.8971
_exptl_absorpt_correction_T_min 0.6689
_exptl_absorpt_correction_type multi-scan
_exptl_absorpt_process_details 'SADABS (Bruker, 2012)'
_exptl_crystal_colour yellow
_exptl_crystal_colour_primary yellow
_exptl_crystal_density_diffrn 1.290
_exptl_crystal_description plate
_exptl_crystal_F_000 1680
_exptl_crystal_size_max 0.27
_exptl_crystal_size_mid 0.17
_exptl_crystal_size_min 0.17
_refine_diff_density_max 1.257
_refine_diff_density_min -0.682
_refine_diff_density_rms 0.085
_refine_ls_extinction_method none
_refine_ls_goodness_of_fit_ref 1.052
_refine_ls_hydrogen_treatment constr
_refine_ls_matrix_type full
_refine_ls_number_parameters 474
_refine_ls_number_reflns 7270
_refine_ls_number_restraints 0
_refine_ls_restrained_S_all 1.052
_refine_ls_R_factor_all 0.0744
_refine_ls_R_factor_gt 0.0482
_refine_ls_shift/su_max 0.001
_refine_ls_shift/su_mean 0.000
_refine_ls_structure_factor_coef Fsqd
_refine_ls_weighting_details 'w=1/[\s^2^(Fo^2^)+(0.0639P)^2^+0.5857P] where P=(Fo^2^+2Fc^2^)/3'
_refine_ls_weighting_scheme calc
_refine_ls_wR_factor_gt 0.1176
_refine_ls_wR_factor_ref 0.1307
_reflns_Friedel_coverage 0.000
_reflns_number_gt 5134
_reflns_number_total 7270
_reflns_threshold_expression 'I > 2\s(I)'
_cod_data_source_file d0dt03688a2.cif
_cod_data_source_block mf1365
_cod_depositor_comments 'Adding full bibliography for 7705986--7705991.cif.'
_cod_database_code 7705987
_shelxl_version_number 2014-3
_shelx_space_group_comment
;
The symmetry employed for this shelxl refinement is uniquely defined
by the following loop, which should always be used as a source of
symmetry information in preference to the above space-group names.
They are only intended as comments.
;
_shelx_estimated_absorpt_t_max 0.899
_shelx_estimated_absorpt_t_min 0.846
_olex2_refinement_description
;
1. Fixed Uiso
 At 1.2 times of:
  All C(H) groups, All C(H,H) groups
 At 1.5 times of:
  All C(H,H,H) groups
2. Uiso/Uaniso restraints and constraints
Uanis(C29) = Uanis(C29A)
Uanis(C28) = Uanis(C28A)
Uanis(C27) = Uanis(C27A)
Uanis(C26) = Uanis(C26A)
Uanis(C25) = Uanis(C25A)
3. Others
 Sof(H32D)=Sof(H32E)=Sof(H32F)=1-FVAR(1)
 Sof(H32A)=Sof(H32B)=Sof(H32C)=FVAR(1)
 Sof(H31D)=Sof(H31E)=Sof(H31F)=Sof(H22D)=Sof(H22E)=Sof(H22F)=Sof(H21D)=
 Sof(H21E)=Sof(H21F)=1-FVAR(2)
 Sof(H22A)=Sof(H22B)=Sof(H22C)=Sof(H21A)=Sof(H21B)=Sof(H21C)=Sof(H31A)=
 Sof(H31B)=Sof(H31C)=FVAR(2)
 Fixed Sof: P2A(0.5) C30A(0.5) H30A(0.5) H30B(0.5) C23(0.5) H23A(0.5)
 H23B(0.5) C22A(0.5) C21A(0.5) C31A(0.5) C32(0.5) C30(0.5) H30C(0.5) H30D(0.5)
 C23A(0.5) H23C(0.5) H23D(0.5) C32A(0.5) C31(0.5) C22(0.5) C21(0.5) C29(0.5)
 H29(0.5) C28(0.5) H28(0.5) C27(0.5) H27(0.5) C26(0.5) H26(0.5) C25(0.5)
 H25(0.5) C29A(0.5) H29A(0.5) C28A(0.5) H28A(0.5) C27A(0.5) H27A(0.5) C26A(0.5)
 H26A(0.5) C25A(0.5) H25A(0.5) P2(0.5)
4.a Ternary CH refined with riding coordinates:
 C1(H1), C2(H2)
4.b Secondary CH2 refined with riding coordinates:
 C11(H11A,H11B), C18(H18A,H18B), C8(H8A,H8B), C3(H3A,H3B), C7(H7A,H7B), C4(H4A,
 H4B), C6(H6A,H6B), C5(H5A,H5B), C30A(H30A,H30B), C23(H23A,H23B), C34(H34A,
 H34B), C33(H33A,H33B), C30(H30C,H30D), C23A(H23C,H23D)
4.c Aromatic/amide H refined with riding coordinates:
 C13(H13), C14(H14), C15(H15), C16(H16), C17(H17), C29(H29), C28(H28),
 C27(H27), C26(H26), C25(H25), C29A(H29A), C28A(H28A), C27A(H27A), C26A(H26A),
 C25A(H25A)
4.d Fitted hexagon refined as free rotating group:
 C12(C13,C14,C15,C16,C17), C24(C29,C28,C27,C26,C25)
4.e Idealised Me refined as rotating group:
 C20(H20A,H20B,H20C), C9(H9A,H9B,H9C), C10(H10A,H10B,H10C), C19(H19A,H19B,
 H19C), C22A(H22A,H22B,H22C), C21A(H21A,H21B,H21C), C31A(H31A,H31B,H31C),
 C32(H32A,H32B,H32C), C32A(H32D,H32E,H32F), C31(H31D,H31E,H31F), C22(H22D,H22E,
 H22F), C21(H21D,H21E,H21F)
;
_olex2_submission_special_instructions 'No special instructions were received'

loop_
_space_group_symop_operation_xyz
'x, y, z'
'-x+1/2, y+1/2, -z+1/2'
'-x, -y, -z'
'x-1/2, -y-1/2, z-1/2'

loop_
_atom_site_label
_atom_site_type_symbol
_atom_site_fract_x
_atom_site_fract_y
_atom_site_fract_z
_atom_site_U_iso_or_equiv
_atom_site_adp_type
_atom_site_occupancy
_atom_site_site_symmetry_order
_atom_site_calc_flag
_atom_site_refinement_flags_posn
_atom_site_refinement_flags_adp
_atom_site_refinement_flags_occupancy
_atom_site_disorder_assembly
_atom_site_disorder_group
Rh1 Rh 0.35714(3) 0.36439(2) 0.71217(2) 0.03180(13) Uani 1 1 d . . . . .
P1 P 0.51300(10) 0.32093(5) 0.78967(6) 0.0353(3) Uani 1 1 d . . . . .
Si1 Si 0.61548(11) 0.44049(6) 0.74043(7) 0.0386(3) Uani 1 1 d . . . . .
Si2 Si 0.28236(12) 0.31484(7) 0.88499(7) 0.0449(3) Uani 1 1 d . . . . .
Si4 Si 0.40132(14) 0.51799(7) 0.68279(8) 0.0555(4) Uani 1 1 d . . . . .
P2A P 0.1782(5) 0.4160(3) 0.6592(4) 0.0363(12) Uani 0.5 1 d . . P A 2
Si3 Si 0.11741(12) 0.41474(7) 0.82436(9) 0.0529(4) Uani 1 1 d . . . . .
N2 N 0.2598(3) 0.38213(18) 0.8367(2) 0.0409(9) Uani 1 1 d . . . . .
N1 N 0.4623(3) 0.46051(16) 0.73724(18) 0.0377(9) Uani 1 1 d . . . . .
C1 C 0.4088(4) 0.3127(2) 0.6157(2) 0.0422(12) Uani 1 1 d . . . . .
H1 H 0.4937 0.2950 0.6244 0.051 Uiso 1 1 calc R . . . .
C11 C 0.6262(4) 0.3795(2) 0.8177(3) 0.0404(11) Uani 1 1 d . . . . .
H11A H 0.7112 0.3625 0.8213 0.048 Uiso 1 1 calc R . . . .
H11B H 0.6077 0.3963 0.8694 0.048 Uiso 1 1 calc R . . . .
C12 C 0.6106(3) 0.25908(13) 0.75408(16) 0.0451(12) Uani 1 1 d . . . . .
C13 C 0.7284(3) 0.27004(13) 0.72745(18) 0.0551(14) Uani 1 1 d G . . . .
H13 H 0.7608 0.3097 0.7280 0.066 Uiso 1 1 calc R . . . .
C14 C 0.7989(3) 0.22302(18) 0.69997(19) 0.0691(16) Uani 1 1 d G . . . .
H14 H 0.8794 0.2305 0.6818 0.083 Uiso 1 1 calc R . . . .
C15 C 0.7516(4) 0.16505(15) 0.69913(19) 0.0691(17) Uani 1 1 d G . . . .
H15 H 0.7997 0.1329 0.6803 0.083 Uiso 1 1 calc R . . . .
C16 C 0.6338(4) 0.15409(11) 0.7258(2) 0.0655(16) Uani 1 1 d G . . . .
H16 H 0.6014 0.1145 0.7252 0.079 Uiso 1 1 calc R . . . .
C17 C 0.5633(3) 0.20110(15) 0.75323(18) 0.0588(14) Uani 1 1 d G . . . .
H17 H 0.4828 0.1936 0.7714 0.071 Uiso 1 1 calc R . . . .
C2 C 0.3174(4) 0.2811(2) 0.6578(2) 0.0460(12) Uani 1 1 d . . . . .
H2 H 0.3540 0.2466 0.6885 0.055 Uiso 1 1 calc R . . . .
C20 C 0.1915(5) 0.2487(2) 0.8443(3) 0.0570(14) Uani 1 1 d . . . . .
H20A H 0.1024 0.2580 0.8427 0.085 Uiso 1 1 calc GR . . . .
H20B H 0.2080 0.2136 0.8777 0.085 Uiso 1 1 calc GR . . . .
H20C H 0.2168 0.2400 0.7912 0.085 Uiso 1 1 calc GR . . . .
C18 C 0.4524(4) 0.2942(2) 0.8820(2) 0.0514(13) Uani 1 1 d . . . . .
H18A H 0.4998 0.3126 0.9269 0.062 Uiso 1 1 calc R . . . .
H18B H 0.4620 0.2501 0.8859 0.062 Uiso 1 1 calc R . . . .
C9 C 0.6770(4) 0.4142(3) 0.6456(2) 0.0521(14) Uani 1 1 d . . . . .
H9A H 0.6289 0.3794 0.6264 0.078 Uiso 1 1 calc GR . . . .
H9B H 0.7647 0.4029 0.6539 0.078 Uiso 1 1 calc GR . . . .
H9C H 0.6696 0.4465 0.6069 0.078 Uiso 1 1 calc GR . . . .
C8 C 0.3867(5) 0.3360(2) 0.5329(2) 0.0493(13) Uani 1 1 d . . . . .
H8A H 0.4470 0.3685 0.5241 0.059 Uiso 1 1 calc R . . . .
H8B H 0.3022 0.3536 0.5278 0.059 Uiso 1 1 calc R . . . .
C3 C 0.1897(5) 0.2668(3) 0.6215(3) 0.0593(14) Uani 1 1 d . . . . .
H3A H 0.1660 0.2976 0.5820 0.071 Uiso 1 1 calc R . . . .
H3B H 0.1281 0.2678 0.6626 0.071 Uiso 1 1 calc R . . . .
C10 C 0.7281(5) 0.5008(2) 0.7751(3) 0.0583(14) Uani 1 1 d . . . . .
H10A H 0.7135 0.5371 0.7437 0.087 Uiso 1 1 calc GR . . . .
H10B H 0.8136 0.4869 0.7694 0.087 Uiso 1 1 calc GR . . . .
H10C H 0.7159 0.5098 0.8303 0.087 Uiso 1 1 calc GR . . . .
C7 C 0.3987(5) 0.2881(3) 0.4686(3) 0.0669(17) Uani 1 1 d . . . . .
H7A H 0.4062 0.3090 0.4179 0.080 Uiso 1 1 calc R . . . .
H7B H 0.4771 0.2658 0.4797 0.080 Uiso 1 1 calc R . . . .
C19 C 0.2519(6) 0.3164(3) 0.9924(3) 0.0755(18) Uani 1 1 d . . . . .
H19A H 0.3127 0.3427 1.0198 0.113 Uiso 1 1 calc GR . . . .
H19B H 0.2596 0.2758 1.0139 0.113 Uiso 1 1 calc GR . . . .
H19C H 0.1677 0.3316 0.9995 0.113 Uiso 1 1 calc GR . . . .
C4 C 0.1872(6) 0.2041(3) 0.5821(3) 0.0762(18) Uani 1 1 d . . . . .
H4A H 0.1980 0.1731 0.6234 0.091 Uiso 1 1 calc R . . . .
H4B H 0.1043 0.1980 0.5556 0.091 Uiso 1 1 calc R . . . .
C6 C 0.2926(6) 0.2427(3) 0.4591(3) 0.0724(18) Uani 1 1 d . . . . .
H6A H 0.2130 0.2650 0.4570 0.087 Uiso 1 1 calc R . . . .
H6B H 0.2992 0.2223 0.4080 0.087 Uiso 1 1 calc R . . . .
C5 C 0.2867(7) 0.1947(3) 0.5225(3) 0.085(2) Uani 1 1 d . . . . .
H5A H 0.3689 0.1926 0.5511 0.102 Uiso 1 1 calc R . . . .
H5B H 0.2717 0.1554 0.4967 0.102 Uiso 1 1 calc R . . . .
C30A C 0.2158(8) 0.4971(4) 0.6659(5) 0.037(2) Uani 0.5 1 d . . P A 2
H30A H 0.1707 0.5145 0.7096 0.045 Uiso 0.5 1 calc R . P A 2
H30B H 0.1836 0.5168 0.6171 0.045 Uiso 0.5 1 calc R . P A 2
C23 C 0.1155(8) 0.4603(5) 0.7213(5) 0.044(2) Uani 0.5 1 d . . P A 1
H23A H 0.0290 0.4613 0.6987 0.053 Uiso 0.5 1 calc R . P A 1
H23B H 0.1410 0.5023 0.7323 0.053 Uiso 0.5 1 calc R . P A 1
C22A C 0.1295(10) 0.4982(5) 0.8595(6) 0.050(3) Uani 0.5 1 d . . P A 2
H22A H 0.1429 0.4992 0.9166 0.075 Uiso 0.46(2) 1 calc GR . P B 2
H22B H 0.0522 0.5193 0.8443 0.075 Uiso 0.46(2) 1 calc GR . P B 2
H22C H 0.1995 0.5177 0.8353 0.075 Uiso 0.46(2) 1 calc GR . P B 2
C21A C -0.0105(8) 0.3863(5) 0.8962(6) 0.056(3) Uani 0.5 1 d . . P A 2
H21A H -0.0552 0.3520 0.8726 0.085 Uiso 0.46(2) 1 calc GR . P B 2
H21B H -0.0694 0.4187 0.9052 0.085 Uiso 0.46(2) 1 calc GR . P B 2
H21C H 0.0303 0.3741 0.9462 0.085 Uiso 0.46(2) 1 calc GR . P B 2
C31A C 0.4506(9) 0.5178(5) 0.5766(5) 0.048(3) Uani 0.5 1 d . . P A 2
H31A H 0.5383 0.5294 0.5753 0.072 Uiso 0.46(2) 1 calc GR . P B 2
H31B H 0.3992 0.5463 0.5458 0.072 Uiso 0.46(2) 1 calc GR . P B 2
H31C H 0.4394 0.4775 0.5545 0.072 Uiso 0.46(2) 1 calc GR . P B 2
C32 C 0.3411(12) 0.5801(5) 0.7544(6) 0.046(3) Uani 0.5 1 d . . P A 1
H32A H 0.2913 0.5612 0.7940 0.069 Uiso 0.55(5) 1 calc GR . P C 1
H32B H 0.2897 0.6092 0.7244 0.069 Uiso 0.55(5) 1 calc GR . P C 1
H32C H 0.4124 0.6007 0.7802 0.069 Uiso 0.55(5) 1 calc GR . P C 1
C34 C 0.5132(4) 0.5403(2) 0.9387(2) 0.0443(12) Uani 1 1 d . . . . .
H34A H 0.4716 0.5763 0.9588 0.053 Uiso 1 1 calc R . . . .
H34B H 0.5451 0.5503 0.8870 0.053 Uiso 1 1 calc R . . . .
C33 C 0.3804(4) 0.4774(2) 1.0057(2) 0.0477(12) Uani 1 1 d . . . . .
H33A H 0.3201 0.4440 1.0002 0.057 Uiso 1 1 calc R . . . .
H33B H 0.3369 0.5126 1.0268 0.057 Uiso 1 1 calc R . . . .
Li1 Li 0.3832(6) 0.4474(3) 0.8360(4) 0.0346(16) Uani 1 1 d . . . . .
O1 O 0.4254(3) 0.49202(14) 0.93051(14) 0.0408(8) Uani 1 1 d . . . . .
C30 C 0.3012(8) 0.4956(4) 0.6117(4) 0.037(2) Uani 0.5 1 d . . P A 1
H30C H 0.3461 0.4842 0.5648 0.044 Uiso 0.5 1 calc R . P A 1
H30D H 0.2424 0.5283 0.5971 0.044 Uiso 0.5 1 calc R . P A 1
C23A C 0.0569(7) 0.4058(5) 0.7296(4) 0.036(2) Uani 0.5 1 d . . P A 2
H23C H -0.0104 0.4354 0.7190 0.043 Uiso 0.5 1 calc R . P A 2
H23D H 0.0206 0.3652 0.7235 0.043 Uiso 0.5 1 calc R . P A 2
C32A C 0.4067(12) 0.5885(5) 0.7217(6) 0.053(3) Uani 0.5 1 d . . P A 2
H32D H 0.3737 0.5877 0.7741 0.080 Uiso 0.45(5) 1 calc GR . P C 2
H32E H 0.3563 0.6157 0.6881 0.080 Uiso 0.45(5) 1 calc GR . P C 2
H32F H 0.4930 0.6026 0.7253 0.080 Uiso 0.45(5) 1 calc GR . P C 2
C31 C 0.5268(10) 0.5710(5) 0.6342(6) 0.063(3) Uani 0.5 1 d . . P A 1
H31D H 0.5877 0.5849 0.6748 0.094 Uiso 0.54(2) 1 calc GR . P B 1
H31E H 0.4844 0.6056 0.6098 0.094 Uiso 0.54(2) 1 calc GR . P B 1
H31F H 0.5695 0.5484 0.5944 0.094 Uiso 0.54(2) 1 calc GR . P B 1
C22 C 0.0765(11) 0.4695(6) 0.8923(6) 0.067(4) Uani 0.5 1 d . . P A 1
H22D H 0.0596 0.4503 0.9422 0.101 Uiso 0.54(2) 1 calc GR . P B 1
H22E H 0.0019 0.4909 0.8723 0.101 Uiso 0.54(2) 1 calc GR . P B 1
H22F H 0.1452 0.4981 0.9005 0.101 Uiso 0.54(2) 1 calc GR . P B 1
C21 C -0.0151(10) 0.3597(6) 0.7998(7) 0.075(4) Uani 0.5 1 d . . P A 1
H21D H 0.0121 0.3301 0.7620 0.112 Uiso 0.54(2) 1 calc GR . P B 1
H21E H -0.0873 0.3816 0.7772 0.112 Uiso 0.54(2) 1 calc GR . P B 1
H21F H -0.0382 0.3392 0.8477 0.112 Uiso 0.54(2) 1 calc GR . P B 1
C24 C 0.0991(4) 0.4118(2) 0.5635(2) 0.0419(12) Uani 1 1 d . . . . .
C29 C 0.1222(8) 0.4290(5) 0.4875(3) 0.043(2) Uani 0.5 1 d G . P A 1
H29 H 0.1945 0.4517 0.4776 0.051 Uiso 0.5 1 calc R . P A 1
C28 C 0.0396(11) 0.4130(6) 0.4259(2) 0.055(4) Uani 0.5 1 d G . P A 1
H28 H 0.0554 0.4247 0.3740 0.066 Uiso 0.5 1 calc R . P A 1
C27 C -0.0660(8) 0.3798(5) 0.4404(4) 0.056(4) Uani 0.5 1 d G . P A 1
H27 H -0.1225 0.3688 0.3984 0.067 Uiso 0.5 1 calc R . P A 1
C26 C -0.0892(6) 0.3626(5) 0.5165(5) 0.053(3) Uani 0.5 1 d G . P A 1
H26 H -0.1614 0.3399 0.5264 0.064 Uiso 0.5 1 calc R . P A 1
C25 C -0.0066(7) 0.3786(4) 0.5780(3) 0.054(2) Uani 0.5 1 d G . P A 1
H25 H -0.0224 0.3669 0.6299 0.065 Uiso 0.5 1 calc R . P A 1
C29A C 0.1494(12) 0.4411(7) 0.5001(6) 0.043(2) Uani 0.5 1 d . . P A 2
H29A H 0.2227 0.4647 0.5067 0.051 Uiso 0.5 1 calc R . P A 2
C28A C 0.0864(14) 0.4341(8) 0.4247(7) 0.055(4) Uani 0.5 1 d . . P A 2
H28A H 0.1191 0.4531 0.3805 0.066 Uiso 0.5 1 calc R . P A 2
C27A C -0.0175(11) 0.4013(8) 0.4156(8) 0.056(4) Uani 0.5 1 d . . P A 2
H27A H -0.0549 0.3971 0.3644 0.067 Uiso 0.5 1 calc R . P A 2
C26A C -0.0711(12) 0.3744(7) 0.4746(7) 0.053(3) Uani 0.5 1 d . . P A 2
H26A H -0.1464 0.3526 0.4663 0.064 Uiso 0.5 1 calc R . P A 2
C25A C -0.0113(11) 0.3795(7) 0.5512(7) 0.054(2) Uani 0.5 1 d . . P A 2
H25A H -0.0474 0.3606 0.5943 0.065 Uiso 0.5 1 calc R . P A 2
P2 P 0.2152(5) 0.4299(3) 0.6485(4) 0.0376(13) Uani 0.5 1 d . . P A 1

loop_
_atom_site_aniso_label
_atom_site_aniso_U_11
_atom_site_aniso_U_22
_atom_site_aniso_U_33
_atom_site_aniso_U_23
_atom_site_aniso_U_13
_atom_site_aniso_U_12
Rh1 0.0381(2) 0.0332(2) 0.02331(17) -0.00219(15) -0.00646(13) 0.00495(16)
P1 0.0432(6) 0.0327(7) 0.0290(5) 0.0042(5) -0.0075(5) 0.0066(5)
Si1 0.0436(7) 0.0350(8) 0.0372(6) 0.0024(6) 0.0035(5) 0.0036(6)
Si2 0.0543(8) 0.0483(9) 0.0319(6) -0.0011(6) 0.0007(5) -0.0081(7)
Si4 0.0707(9) 0.0523(10) 0.0449(7) 0.0241(7) 0.0158(7) 0.0286(8)
P2A 0.030(3) 0.043(3) 0.035(2) -0.008(2) -0.013(2) 0.008(2)
Si3 0.0323(7) 0.0551(10) 0.0710(9) -0.0042(8) 0.0006(6) -0.0029(7)
N2 0.039(2) 0.046(3) 0.0368(19) -0.0049(18) -0.0048(16) -0.0092(18)
N1 0.050(2) 0.033(2) 0.0302(17) 0.0092(17) 0.0014(15) 0.0128(18)
C1 0.050(3) 0.050(3) 0.026(2) -0.008(2) -0.0037(19) 0.022(2)
C11 0.046(3) 0.036(3) 0.039(2) -0.004(2) -0.0092(19) 0.005(2)
C12 0.061(3) 0.044(3) 0.029(2) 0.000(2) -0.016(2) 0.013(3)
C13 0.063(3) 0.047(3) 0.055(3) 0.004(3) 0.006(3) 0.012(3)
C14 0.083(4) 0.062(4) 0.062(3) 0.003(3) 0.008(3) 0.029(4)
C15 0.107(5) 0.056(4) 0.045(3) 0.004(3) 0.006(3) 0.031(4)
C16 0.094(4) 0.038(3) 0.064(3) 0.003(3) -0.007(3) 0.017(3)
C17 0.081(4) 0.039(3) 0.055(3) 0.006(3) -0.011(3) 0.015(3)
C2 0.060(3) 0.041(3) 0.035(2) -0.009(2) -0.014(2) 0.007(3)
C20 0.076(3) 0.049(3) 0.045(3) 0.007(3) -0.006(2) -0.021(3)
C18 0.066(3) 0.058(4) 0.029(2) 0.011(2) -0.004(2) 0.003(3)
C9 0.044(3) 0.075(4) 0.038(2) -0.001(3) 0.003(2) 0.013(3)
C8 0.060(3) 0.062(4) 0.025(2) -0.003(2) -0.001(2) 0.016(3)
C3 0.067(3) 0.053(4) 0.055(3) -0.007(3) -0.015(3) 0.000(3)
C10 0.063(3) 0.045(3) 0.069(3) -0.005(3) 0.020(3) -0.005(3)
C7 0.083(4) 0.082(5) 0.035(2) -0.015(3) -0.007(2) 0.039(4)
C19 0.113(5) 0.074(5) 0.041(3) -0.005(3) 0.017(3) -0.024(4)
C4 0.109(5) 0.053(4) 0.064(3) -0.012(3) -0.032(3) -0.008(4)
C6 0.101(4) 0.070(4) 0.042(3) -0.028(3) -0.026(3) 0.024(4)
C5 0.135(6) 0.054(4) 0.062(4) -0.026(3) -0.040(4) 0.026(4)
C30A 0.048(5) 0.034(5) 0.028(4) -0.011(4) -0.009(4) 0.018(4)
C23 0.039(5) 0.061(7) 0.033(4) -0.005(5) -0.001(4) -0.002(5)
C22A 0.047(6) 0.069(8) 0.032(5) -0.005(5) -0.005(4) 0.016(6)
C21A 0.033(5) 0.083(9) 0.054(6) -0.001(6) 0.009(4) -0.003(5)
C31A 0.058(6) 0.053(7) 0.034(4) 0.021(5) 0.003(4) 0.004(5)
C32 0.063(7) 0.038(7) 0.037(5) -0.001(5) -0.001(5) 0.012(6)
C34 0.062(3) 0.042(3) 0.028(2) 0.000(2) -0.003(2) -0.007(3)
C33 0.051(3) 0.056(3) 0.036(2) -0.004(2) 0.003(2) -0.013(3)
Li1 0.043(4) 0.035(4) 0.025(3) -0.003(3) -0.008(3) -0.001(3)
O1 0.0504(18) 0.047(2) 0.0242(13) -0.0070(14) -0.0063(12) -0.0130(16)
C30 0.042(5) 0.037(5) 0.030(4) 0.001(4) -0.003(4) 0.011(4)
C23A 0.024(4) 0.048(6) 0.036(4) -0.015(4) 0.000(3) 0.007(4)
C32A 0.080(9) 0.034(6) 0.044(6) 0.005(5) -0.010(5) 0.007(6)
C31 0.085(8) 0.054(7) 0.051(6) 0.018(5) 0.005(5) -0.025(6)
C22 0.052(7) 0.110(12) 0.039(6) -0.010(7) -0.005(5) 0.015(7)
C21 0.057(7) 0.101(11) 0.066(7) 0.023(7) -0.004(6) -0.021(7)
C24 0.044(3) 0.049(3) 0.031(2) -0.011(2) -0.0098(19) 0.020(2)
C29 0.042(5) 0.058(6) 0.026(3) -0.012(4) -0.015(3) 0.021(4)
C28 0.061(11) 0.066(12) 0.037(3) -0.003(5) -0.014(5) 0.019(7)
C27 0.044(8) 0.067(9) 0.053(7) -0.026(6) -0.019(5) 0.024(6)
C26 0.042(4) 0.065(6) 0.052(7) -0.020(7) -0.010(5) 0.018(4)
C25 0.042(3) 0.077(5) 0.042(7) -0.014(5) -0.005(4) 0.018(3)
C29A 0.042(5) 0.058(6) 0.026(3) -0.012(4) -0.015(3) 0.021(4)
C28A 0.061(11) 0.066(12) 0.037(3) -0.003(5) -0.014(5) 0.019(7)
C27A 0.044(8) 0.067(9) 0.053(7) -0.026(6) -0.019(5) 0.024(6)
C26A 0.042(4) 0.065(6) 0.052(7) -0.020(7) -0.010(5) 0.018(4)
C25A 0.042(3) 0.077(5) 0.042(7) -0.014(5) -0.005(4) 0.018(3)
P2 0.039(3) 0.040(3) 0.033(2) -0.0124(19) -0.015(2) 0.008(2)

loop_
_atom_type_symbol
_atom_type_description
_atom_type_scat_dispersion_real
_atom_type_scat_dispersion_imag
_atom_type_scat_source
C C 0.0033 0.0016 'International Tables Vol C Tables 4.2.6.8 and 6.1.1.4'
H H 0.0000 0.0000 'International Tables Vol C Tables 4.2.6.8 and 6.1.1.4'
Li Li -0.0003 0.0001 'International Tables Vol C Tables 4.2.6.8 and 6.1.1.4'
N N 0.0061 0.0033 'International Tables Vol C Tables 4.2.6.8 and 6.1.1.4'
O O 0.0106 0.0060 'International Tables Vol C Tables 4.2.6.8 and 6.1.1.4'
P P 0.1023 0.0942 'International Tables Vol C Tables 4.2.6.8 and 6.1.1.4'
Rh Rh -1.1178 0.9187 'International Tables Vol C Tables 4.2.6.8 and 6.1.1.4'
Si Si 0.0817 0.0704 'International Tables Vol C Tables 4.2.6.8 and 6.1.1.4'

loop_
_geom_angle_atom_site_label_1
_geom_angle_atom_site_label_2
_geom_angle_atom_site_label_3
_geom_angle
_geom_angle_site_symmetry_1
_geom_angle_site_symmetry_3
_geom_angle_publ_flag
P1 Rh1 P2A 167.17(18) . . ?
P1 Rh1 N2 84.15(9) . . ?
P1 Rh1 N1 87.20(8) . . ?
P1 Rh1 P2 166.10(17) . . ?
P2A Rh1 N2 83.14(19) . . ?
P2A Rh1 N1 90.05(17) . . ?
N1 Rh1 N2 85.44(11) . . ?
C1 Rh1 P1 90.42(12) . . ?
C1 Rh1 P2A 101.9(2) . . ?
C1 Rh1 N2 155.23(16) . . ?
C1 Rh1 N1 118.50(16) . . ?
C1 Rh1 C2 39.70(18) . . ?
C1 Rh1 P2 99.7(2) . . ?
C2 Rh1 P1 90.49(12) . . ?
C2 Rh1 P2A 96.6(2) . . ?
C2 Rh1 N2 116.00(16) . . ?
C2 Rh1 N1 158.10(15) . . ?
C2 Rh1 P2 103.4(2) . . ?
P2 Rh1 N2 90.37(19) . . ?
P2 Rh1 N1 79.63(16) . . ?
C11 P1 Rh1 107.80(14) . . ?
C11 P1 C12 103.67(19) . . ?
C11 P1 C18 105.5(2) . . ?
C12 P1 Rh1 122.21(10) . . ?
C18 P1 Rh1 110.63(15) . . ?
C18 P1 C12 105.7(2) . . ?
N1 Si1 C11 103.60(19) . . ?
N1 Si1 C9 115.87(18) . . ?
N1 Si1 C10 115.3(2) . . ?
C9 Si1 C11 111.5(2) . . ?
C9 Si1 C10 104.2(2) . . ?
C10 Si1 C11 106.1(2) . . ?
N2 Si2 C20 116.5(2) . . ?
N2 Si2 C18 108.2(2) . . ?
N2 Si2 C19 115.1(2) . . ?
C20 Si2 C18 106.5(2) . . ?
C19 Si2 C20 105.3(2) . . ?
C19 Si2 C18 104.3(2) . . ?
N1 Si4 C30A 104.6(3) . . ?
N1 Si4 C31A 113.6(3) . . ?
N1 Si4 C32 108.6(3) . . ?
N1 Si4 C32A 118.5(4) . . ?
N1 Si4 C31 115.0(4) . . ?
C31A Si4 C30A 100.3(4) . . ?
C32 Si4 C31 95.2(5) . . ?
C30 Si4 N1 113.1(3) . . ?
C30 Si4 C32 116.3(5) . . ?
C30 Si4 C31 107.4(4) . . ?
C32A Si4 C30A 106.1(5) . . ?
C32A Si4 C31A 111.5(5) . . ?
C30A P2A Rh1 106.2(4) . . ?
C23A P2A Rh1 106.1(4) . . ?
C23A P2A C30A 103.9(6) . . ?
C24 P2A Rh1 130.9(4) . . ?
C24 P2A C30A 101.4(5) . . ?
C24 P2A C23A 105.6(4) . . ?
N2 Si3 C23 107.0(3) . . ?
N2 Si3 C22A 108.8(3) . . ?
N2 Si3 C21A 115.6(3) . . ?
N2 Si3 C23A 111.3(3) . . ?
N2 Si3 C22 118.0(4) . . ?
N2 Si3 C21 114.2(4) . . ?
C22A Si3 C21A 98.7(5) . . ?
C23A Si3 C22A 114.5(4) . . ?
C23A Si3 C21A 107.6(4) . . ?
C22 Si3 C23 103.5(5) . . ?
C22 Si3 C21 112.5(6) . . ?
C21 Si3 C23 99.0(4) . . ?
Si2 N2 Rh1 102.67(18) . . ?
Si2 N2 Li1 124.6(3) . . ?
Si3 N2 Rh1 112.48(18) . . ?
Si3 N2 Si2 122.5(2) . . ?
Si3 N2 Li1 106.7(3) . . ?
Li1 N2 Rh1 78.2(2) . . ?
Si1 N1 Rh1 102.31(16) . . ?
Si1 N1 Li1 113.3(3) . . ?
Si4 N1 Rh1 113.73(18) . . ?
Si4 N1 Si1 124.2(2) . . ?
Si4 N1 Li1 114.5(3) . . ?
Li1 N1 Rh1 78.6(2) . . ?
Rh1 C1 H1 112.0 . . ?
C2 C1 Rh1 70.3(2) . . ?
C2 C1 H1 112.0 . . ?
C2 C1 C8 123.9(4) . . ?
C8 C1 Rh1 120.5(3) . . ?
C8 C1 H1 112.0 . . ?
P1 C11 Si1 108.2(2) . . ?
P1 C11 H11A 110.1 . . ?
P1 C11 H11B 110.1 . . ?
Si1 C11 H11A 110.1 . . ?
Si1 C11 H11B 110.1 . . ?
H11A C11 H11B 108.4 . . ?
C13 C12 P1 121.2(2) . . ?
C13 C12 C17 120.0 . . ?
C17 C12 P1 118.8(2) . . ?
C12 C13 H13 120.0 . . ?
C12 C13 C14 120.0 . . ?
C14 C13 H13 120.0 . . ?
C13 C14 H14 120.0 . . ?
C15 C14 C13 120.0 . . ?
C15 C14 H14 120.0 . . ?
C14 C15 H15 120.0 . . ?
C16 C15 C14 120.0 . . ?
C16 C15 H15 120.0 . . ?
C15 C16 H16 120.0 . . ?
C17 C16 C15 120.0 . . ?
C17 C16 H16 120.0 . . ?
C12 C17 H17 120.0 . . ?
C16 C17 C12 120.0 . . ?
C16 C17 H17 120.0 . . ?
Rh1 C2 H2 112.3 . . ?
C1 C2 Rh1 70.0(3) . . ?
C1 C2 H2 112.3 . . ?
C1 C2 C3 122.0(4) . . ?
C3 C2 Rh1 121.7(3) . . ?
C3 C2 H2 112.3 . . ?
Si2 C20 H20A 109.5 . . ?
Si2 C20 H20B 109.5 . . ?
Si2 C20 H20C 109.5 . . ?
H20A C20 H20B 109.5 . . ?
H20A C20 H20C 109.5 . . ?
H20B C20 H20C 109.5 . . ?
P1 C18 Si2 109.2(2) . . ?
P1 C18 H18A 109.8 . . ?
P1 C18 H18B 109.8 . . ?
Si2 C18 H18A 109.8 . . ?
Si2 C18 H18B 109.8 . . ?
H18A C18 H18B 108.3 . . ?
Si1 C9 H9A 109.5 . . ?
Si1 C9 H9B 109.5 . . ?
Si1 C9 H9C 109.5 . . ?
H9A C9 H9B 109.5 . . ?
H9A C9 H9C 109.5 . . ?
H9B C9 H9C 109.5 . . ?
C1 C8 H8A 108.6 . . ?
C1 C8 H8B 108.6 . . ?
C1 C8 C7 114.5(4) . . ?
H8A C8 H8B 107.6 . . ?
C7 C8 H8A 108.6 . . ?
C7 C8 H8B 108.6 . . ?
C2 C3 H3A 109.4 . . ?
C2 C3 H3B 109.4 . . ?
C2 C3 C4 111.4(4) . . ?
H3A C3 H3B 108.0 . . ?
C4 C3 H3A 109.4 . . ?
C4 C3 H3B 109.4 . . ?
Si1 C10 H10A 109.5 . . ?
Si1 C10 H10B 109.5 . . ?
Si1 C10 H10C 109.5 . . ?
H10A C10 H10B 109.5 . . ?
H10A C10 H10C 109.5 . . ?
H10B C10 H10C 109.5 . . ?
C8 C7 H7A 108.2 . . ?
C8 C7 H7B 108.2 . . ?
H7A C7 H7B 107.3 . . ?
C6 C7 C8 116.4(4) . . ?
C6 C7 H7A 108.2 . . ?
C6 C7 H7B 108.2 . . ?
Si2 C19 H19A 109.5 . . ?
Si2 C19 H19B 109.5 . . ?
Si2 C19 H19C 109.5 . . ?
H19A C19 H19B 109.5 . . ?
H19A C19 H19C 109.5 . . ?
H19B C19 H19C 109.5 . . ?
C3 C4 H4A 108.6 . . ?
C3 C4 H4B 108.6 . . ?
H4A C4 H4B 107.6 . . ?
C5 C4 C3 114.6(5) . . ?
C5 C4 H4A 108.6 . . ?
C5 C4 H4B 108.6 . . ?
C7 C6 H6A 108.2 . . ?
C7 C6 H6B 108.2 . . ?
H6A C6 H6B 107.3 . . ?
C5 C6 C7 116.6(4) . . ?
C5 C6 H6A 108.2 . . ?
C5 C6 H6B 108.2 . . ?
C4 C5 H5A 108.4 . . ?
C4 C5 H5B 108.4 . . ?
C6 C5 C4 115.6(5) . . ?
C6 C5 H5A 108.4 . . ?
C6 C5 H5B 108.4 . . ?
H5A C5 H5B 107.4 . . ?
Si4 C30A H30A 108.3 . . ?
Si4 C30A H30B 108.3 . . ?
P2A C30A Si4 115.8(5) . . ?
P2A C30A H30A 108.3 . . ?
P2A C30A H30B 108.3 . . ?
H30A C30A H30B 107.4 . . ?
Si3 C23 H23A 108.5 . . ?
Si3 C23 H23B 108.5 . . ?
H23A C23 H23B 107.5 . . ?
P2 C23 Si3 115.3(5) . . ?
P2 C23 H23A 108.5 . . ?
P2 C23 H23B 108.5 . . ?
Si3 C22A H22A 109.5 . . ?
Si3 C22A H22B 109.5 . . ?
Si3 C22A H22C 109.5 . . ?
H22A C22A H22B 109.5 . . ?
H22A C22A H22C 109.5 . . ?
H22B C22A H22C 109.5 . . ?
Si3 C21A H21A 109.5 . . ?
Si3 C21A H21B 109.5 . . ?
Si3 C21A H21C 109.5 . . ?
H21A C21A H21B 109.5 . . ?
H21A C21A H21C 109.5 . . ?
H21B C21A H21C 109.5 . . ?
Si4 C31A H31A 109.5 . . ?
Si4 C31A H31B 109.5 . . ?
Si4 C31A H31C 109.5 . . ?
H31A C31A H31B 109.5 . . ?
H31A C31A H31C 109.5 . . ?
H31B C31A H31C 109.5 . . ?
Si4 C32 H32A 109.5 . . ?
Si4 C32 H32B 109.5 . . ?
Si4 C32 H32C 109.5 . . ?
H32A C32 H32B 109.5 . . ?
H32A C32 H32C 109.5 . . ?
H32B C32 H32C 109.5 . . ?
H34A C34 H34B 108.2 . . ?
C33 C34 H34A 109.7 3_667 . ?
C33 C34 H34B 109.7 3_667 . ?
O1 C34 H34A 109.7 . . ?
O1 C34 H34B 109.7 . . ?
O1 C34 C33 109.9(4) . 3_667 ?
C34 C33 H33A 109.6 3_667 . ?
C34 C33 H33B 109.6 3_667 . ?
H33A C33 H33B 108.1 . . ?
O1 C33 C34 110.2(4) . 3_667 ?
O1 C33 H33A 109.6 . . ?
O1 C33 H33B 109.6 . . ?
N1 Li1 N2 116.1(4) . . ?
O1 Li1 N2 120.3(4) . . ?
O1 Li1 N1 123.5(4) . . ?
C34 O1 Li1 126.5(3) . . ?
C33 O1 C34 109.5(3) . . ?
C33 O1 Li1 123.8(3) . . ?
Si4 C30 H30C 110.2 . . ?
Si4 C30 H30D 110.2 . . ?
Si4 C30 P2 107.8(5) . . ?
H30C C30 H30D 108.5 . . ?
P2 C30 H30C 110.2 . . ?
P2 C30 H30D 110.2 . . ?
P2A C23A H23C 109.5 . . ?
P2A C23A H23D 109.5 . . ?
Si3 C23A P2A 110.8(5) . . ?
Si3 C23A H23C 109.5 . . ?
Si3 C23A H23D 109.5 . . ?
H23C C23A H23D 108.1 . . ?
Si4 C32A H32D 109.5 . . ?
Si4 C32A H32E 109.5 . . ?
Si4 C32A H32F 109.5 . . ?
H32D C32A H32E 109.5 . . ?
H32D C32A H32F 109.5 . . ?
H32E C32A H32F 109.5 . . ?
Si4 C31 H31D 109.5 . . ?
Si4 C31 H31E 109.5 . . ?
Si4 C31 H31F 109.5 . . ?
H31D C31 H31E 109.5 . . ?
H31D C31 H31F 109.5 . . ?
H31E C31 H31F 109.5 . . ?
Si3 C22 H22D 109.5 . . ?
Si3 C22 H22E 109.5 . . ?
Si3 C22 H22F 109.5 . . ?
H22D C22 H22E 109.5 . . ?
H22D C22 H22F 109.5 . . ?
H22E C22 H22F 109.5 . . ?
Si3 C21 H21D 109.5 . . ?
Si3 C21 H21E 109.5 . . ?
Si3 C21 H21F 109.5 . . ?
H21D C21 H21E 109.5 . . ?
H21D C21 H21F 109.5 . . ?
H21E C21 H21F 109.5 . . ?
C29 C24 C25 120.0 . . ?
C29 C24 P2 120.8(3) . . ?
C25 C24 P2 119.1(3) . . ?
C29A C24 P2A 119.7(6) . . ?
C25A C24 P2A 121.4(7) . . ?
C25A C24 C29A 119.0(8) . . ?
C24 C29 H29 120.0 . . ?
C28 C29 C24 120.0 . . ?
C28 C29 H29 120.0 . . ?
C29 C28 H28 120.0 . . ?
C29 C28 C27 120.0 . . ?
C27 C28 H28 120.0 . . ?
C28 C27 H27 120.0 . . ?
C28 C27 C26 120.0 . . ?
C26 C27 H27 120.0 . . ?
C27 C26 H26 120.0 . . ?
C25 C26 C27 120.0 . . ?
C25 C26 H26 120.0 . . ?
C24 C25 H25 120.0 . . ?
C26 C25 C24 120.0 . . ?
C26 C25 H25 120.0 . . ?
C24 C29A H29A 121.2 . . ?
C24 C29A C28A 117.6(12) . . ?
C28A C29A H29A 121.2 . . ?
C29A C28A H28A 119.4 . . ?
C27A C28A C29A 121.2(14) . . ?
C27A C28A H28A 119.4 . . ?
C28A C27A H27A 118.3 . . ?
C26A C27A C28A 123.3(13) . . ?
C26A C27A H27A 118.3 . . ?
C27A C26A H26A 121.1 . . ?
C27A C26A C25A 117.7(12) . . ?
C25A C26A H26A 121.1 . . ?
C24 C25A C26A 121.2(12) . . ?
C24 C25A H25A 119.4 . . ?
C26A C25A H25A 119.4 . . ?
C23 P2 Rh1 107.9(4) . . ?
C23 P2 C30 105.0(6) . . ?
C23 P2 C24 102.4(4) . . ?
C30 P2 Rh1 109.0(4) . . ?
C30 P2 C24 103.1(4) . . ?
C24 P2 Rh1 127.4(4) . . ?

loop_
_geom_bond_atom_site_label_1
_geom_bond_atom_site_label_2
_geom_bond_distance
_geom_bond_site_symmetry_2
_geom_bond_publ_flag
Rh1 P1 2.2996(11) . ?
Rh1 P2A 2.383(7) . ?
Rh1 N2 2.453(4) . ?
Rh1 N1 2.453(4) . ?
Rh1 C1 2.110(4) . ?
Rh1 C2 2.113(5) . ?
Rh1 P2 2.344(8) . ?
P1 C11 1.834(4) . ?
P1 C12 1.855(3) . ?
P1 C18 1.839(4) . ?
Si1 N1 1.706(4) . ?
Si1 C11 1.896(4) . ?
Si1 C9 1.877(4) . ?
Si1 C10 1.887(5) . ?
Si2 N2 1.725(4) . ?
Si2 C20 1.885(5) . ?
Si2 C18 1.890(5) . ?
Si2 C19 1.883(5) . ?
Si4 N1 1.697(3) . ?
Si4 C30A 2.057(9) . ?
Si4 C31A 1.918(8) . ?
Si4 C32 1.980(10) . ?
Si4 C30 1.661(8) . ?
Si4 C32A 1.708(11) . ?
Si4 C31 2.006(9) . ?
P2A C30A 1.858(11) . ?
P2A C23A 1.835(9) . ?
P2A C24 1.809(8) . ?
Si3 N2 1.700(4) . ?
Si3 C23 2.035(9) . ?
Si3 C22A 1.959(11) . ?
Si3 C21A 1.995(9) . ?
Si3 C23A 1.728(7) . ?
Si3 C22 1.759(11) . ?
Si3 C21 1.913(11) . ?
N2 Li1 1.971(8) . ?
N1 Li1 1.951(7) . ?
C1 H1 1.0000 . ?
C1 C2 1.434(6) . ?
C1 C8 1.516(5) . ?
C11 H11A 0.9900 . ?
C11 H11B 0.9900 . ?
C12 C13 1.3900 . ?
C12 C17 1.3900 . ?
C13 H13 0.9500 . ?
C13 C14 1.3900 . ?
C14 H14 0.9500 . ?
C14 C15 1.3900 . ?
C15 H15 0.9500 . ?
C15 C16 1.3900 . ?
C16 H16 0.9500 . ?
C16 C17 1.3900 . ?
C17 H17 0.9500 . ?
C2 H2 1.0000 . ?
C2 C3 1.513(6) . ?
C20 H20A 0.9800 . ?
C20 H20B 0.9800 . ?
C20 H20C 0.9800 . ?
C18 H18A 0.9900 . ?
C18 H18B 0.9900 . ?
C9 H9A 0.9800 . ?
C9 H9B 0.9800 . ?
C9 H9C 0.9800 . ?
C8 H8A 0.9900 . ?
C8 H8B 0.9900 . ?
C8 C7 1.545(6) . ?
C3 H3A 0.9900 . ?
C3 H3B 0.9900 . ?
C3 C4 1.552(7) . ?
C10 H10A 0.9800 . ?
C10 H10B 0.9800 . ?
C10 H10C 0.9800 . ?
C7 H7A 0.9900 . ?
C7 H7B 0.9900 . ?
C7 C6 1.529(8) . ?
C19 H19A 0.9800 . ?
C19 H19B 0.9800 . ?
C19 H19C 0.9800 . ?
C4 H4A 0.9900 . ?
C4 H4B 0.9900 . ?
C4 C5 1.530(8) . ?
C6 H6A 0.9900 . ?
C6 H6B 0.9900 . ?
C6 C5 1.529(8) . ?
C5 H5A 0.9900 . ?
C5 H5B 0.9900 . ?
C30A H30A 0.9900 . ?
C30A H30B 0.9900 . ?
C23 H23A 0.9900 . ?
C23 H23B 0.9900 . ?
C23 P2 1.815(11) . ?
C22A H22A 0.9800 . ?
C22A H22B 0.9800 . ?
C22A H22C 0.9800 . ?
C21A H21A 0.9800 . ?
C21A H21B 0.9800 . ?
C21A H21C 0.9800 . ?
C31A H31A 0.9800 . ?
C31A H31B 0.9800 . ?
C31A H31C 0.9800 . ?
C32 H32A 0.9800 . ?
C32 H32B 0.9800 . ?
C32 H32C 0.9800 . ?
C34 H34A 0.9900 . ?
C34 H34B 0.9900 . ?
C34 C33 1.505(6) 3_667 ?
C34 O1 1.435(5) . ?
C33 C34 1.505(6) 3_667 ?
C33 H33A 0.9900 . ?
C33 H33B 0.9900 . ?
C33 O1 1.434(5) . ?
Li1 O1 1.934(7) . ?
C30 H30C 0.9900 . ?
C30 H30D 0.9900 . ?
C30 P2 1.859(10) . ?
C23A H23C 0.9900 . ?
C23A H23D 0.9900 . ?
C32A H32D 0.9800 . ?
C32A H32E 0.9800 . ?
C32A H32F 0.9800 . ?
C31 H31D 0.9800 . ?
C31 H31E 0.9800 . ?
C31 H31F 0.9800 . ?
C22 H22D 0.9800 . ?
C22 H22E 0.9800 . ?
C22 H22F 0.9800 . ?
C21 H21D 0.9800 . ?
C21 H21E 0.9800 . ?
C21 H21F 0.9800 . ?
C24 C29 1.3900 . ?
C24 C25 1.3900 . ?
C24 C29A 1.397(13) . ?
C24 C25A 1.396(14) . ?
C24 P2 1.911(8) . ?
C29 H29 0.9500 . ?
C29 C28 1.3900 . ?
C28 H28 0.9500 . ?
C28 C27 1.3900 . ?
C27 H27 0.9500 . ?
C27 C26 1.3900 . ?
C26 H26 0.9500 . ?
C26 C25 1.3900 . ?
C25 H25 0.9500 . ?
C29A H29A 0.9500 . ?
C29A C28A 1.435(14) . ?
C28A H28A 0.9500 . ?
C28A C27A 1.339(19) . ?
C27A H27A 0.9500 . ?
C27A C26A 1.330(19) . ?
C26A H26A 0.9500 . ?
C26A C25A 1.436(17) . ?
C25A H25A 0.9500 . ?
